data_4332352
loop_
_publ_author_name
'Battle, Andrew R.'
'Choi, Robin'
'Hibbs, David E.'
'Hambley, Trevor W.'

_publ_section_title
;
 Platinum(IV) Analogues of AMD473 (cis-[PtCl2(NH3)(2-picoline)]):&#x00A0;
 Preparative, Structural, and Electrochemical Studies
;
_journal_issue 16
_journal_name_full 'Inorganic Chemistry'
_journal_page_first 6317
_journal_page_last 6322
_journal_paper_doi 10.1021/ic060273g
_journal_volume 45
_journal_year 2006
_chemical_formula_moiety 'C6 H10 Cl2 N2 Pt '
_chemical_formula_sum 'C6 H10 Cl2 N2 Pt'
_chemical_formula_weight 376.15
_space_group_IT_number 14
_symmetry_cell_setting monoclinic
_symmetry_Int_Tables_number 14
_symmetry_space_group_name_Hall '-P 2ybc'
_symmetry_space_group_name_H-M 'P 1 21/c 1'
_audit_creation_date 19102-05-09
_audit_creation_method 'by teXsan v1.8'
_audit_update_record
;
?
;
_cell_angle_alpha 90
_cell_angle_beta 102.595(2)
_cell_angle_gamma 90
_cell_formula_units_Z 4
_cell_length_a 9.878(1)
_cell_length_b 9.0223(9)
_cell_length_c 11.202(1)
_cell_measurement_reflns_used 0
_cell_measurement_temperature 293.2
_cell_measurement_theta_max 0.0
_cell_measurement_theta_min 0.0
_cell_volume 974.32(16)
_computing_cell_refinement 'd*TREK (MSC, 1996-1998)'
_computing_data_collection 'd*TREK (MSC, 1996-1998)'
_computing_data_reduction 'd*TREK (MSC, 1996-1998)'
_computing_publication_material 'teXsan (MSC, 1992-1997)'
_computing_structure_refinement 'teXsan (MSC, 1992-1997)'
_computing_structure_solution
;
SHELXS86 (Sheldrick, 1985)
;
_diffrn_ambient_temperature 293.2
_diffrn_measurement_device_type 'Bruker CCD'
_diffrn_measurement_method 'area detector'
_diffrn_orient_matrix_UB_11 0.00000
_diffrn_orient_matrix_UB_12 0.00000
_diffrn_orient_matrix_UB_13 0.00000
_diffrn_orient_matrix_UB_21 0.00000
_diffrn_orient_matrix_UB_22 0.00000
_diffrn_orient_matrix_UB_23 0.00000
_diffrn_orient_matrix_UB_31 0.00000
_diffrn_orient_matrix_UB_32 0.00000
_diffrn_orient_matrix_UB_33 0.00000
_diffrn_radiation_detector 'Bruker CCD'
_diffrn_radiation_monochromator graphite
_diffrn_radiation_source 'fine-focus sealed tube'
_diffrn_radiation_type 'Mo K\a'
_diffrn_radiation_wavelength 0.7107
_diffrn_reflns_av_R_equivalents 0.02781
_diffrn_reflns_av_sigmaI/netI 0.070
_diffrn_reflns_limit_h_max 12
_diffrn_reflns_limit_h_min -13
_diffrn_reflns_limit_k_max 11
_diffrn_reflns_limit_k_min -11
_diffrn_reflns_limit_l_max 14
_diffrn_reflns_limit_l_min -14
_diffrn_reflns_number 8698
_diffrn_reflns_reduction_process 'Lp corrections applied'
_diffrn_reflns_theta_max 28.25
_diffrn_reflns_theta_min 1.87
_diffrn_standards_decay_% 0.00
_diffrn_standards_interval_count 0
_diffrn_standards_number 0
_exptl_absorpt_coefficient_mu 14.85
_exptl_absorpt_correction_type empirical
_exptl_absorpt_process_details SADABS
_exptl_crystal_colour yellow
_exptl_crystal_density_diffrn 2.564
_exptl_crystal_density_meas ?
_exptl_crystal_description prism
_exptl_crystal_F_000 688.00
_exptl_crystal_size_max 0.00
_exptl_crystal_size_mid 0.00
_exptl_crystal_size_min 0.00
_refine_diff_density_max 0.94
_refine_diff_density_min -0.90
_refine_ls_extinction_coef 0.00000006(2)
_refine_ls_extinction_expression 'equ(3) Acta Cryst.(1968) A24, p213.'
_refine_ls_extinction_method 'Zachariasen (1967)'
_refine_ls_goodness_of_fit_all 0.836
_refine_ls_goodness_of_fit_ref 0.857
_refine_ls_hydrogen_treatment refall
_refine_ls_matrix_type full
_refine_ls_number_constraints 0
_refine_ls_number_parameters 129
_refine_ls_number_reflns 1957
_refine_ls_number_restraints 0
_refine_ls_R_factor_all 0.0205
_refine_ls_R_factor_gt 0.0168
_refine_ls_shift/su_max 0.0040
_refine_ls_shift/su_mean 0.0010
_refine_ls_structure_factor_coef F
_refine_ls_weighting_details 'w = 1/[\s^2^(Fo)]'
_refine_ls_weighting_scheme sigma
_refine_ls_wR_factor_all 0.0236
_refine_ls_wR_factor_ref 0.0222
_reflns_number_gt 1957
_reflns_number_total 2444
_reflns_threshold_expression I>2.50\s(I)
_cod_data_source_file ic060273gsup1.cif
_cod_data_source_block rsc1
_cod_depositor_comments
;
The following automatic conversions were performed:

'_exptl_crystal_density_meas' value 'not measured' was changed to '?'
- the value is perceived as not measured.

Automatic conversion script
Id: cif_fix_values 3008 2015-01-20 13:52:24Z robertas 
;
_cod_original_cell_volume 974.3(1)
_cod_original_sg_symbol_H-M 'P 21/c     '
_cod_original_formula_sum 'C6 H10 Cl2 N2 Pt '
_cod_database_code 4332352

loop_
_symmetry_equiv_pos_as_xyz
'   +x,   +y,   +z'
'   -x,1/2+y,1/2-z'
'   -x,   -y,   -z'
'   +x,1/2-y,1/2+z'

loop_
_atom_site_label
_atom_site_fract_x
_atom_site_fract_y
_atom_site_fract_z
_atom_site_U_iso_or_equiv
_atom_site_occupancy
_atom_site_adp_type
_atom_site_calc_flag
Pt(1) 0.37217(1) 0.18843(2) 0.19429(1) 0.03253(5) 1.000 Uani d
Cl(1) 0.5804(1) 0.1834(1) 0.3349(1) 0.0501(3) 1.000 Uani d
Cl(2) 0.26121(9) 0.0504(1) 0.31913(8) 0.0425(2) 1.000 Uani d
N(1) 0.1933(3) 0.1928(3) 0.0650(3) 0.0349(8) 1.000 Uani d
N(2) 0.4652(4) 0.3225(4) 0.0903(3) 0.049(1) 1.000 Uani d
C(1) 0.1698(4) 0.1058(4) -0.0348(3) 0.037(1) 1.000 Uani d
C(2) 0.0415(4) 0.1086(5) -0.1162(4) 0.045(1) 1.000 Uani d
C(3) -0.0604(5) 0.2034(6) -0.0981(5) 0.058(1) 1.000 Uani d
C(4) -0.0350(5) 0.2957(6) 0.0021(5) 0.061(2) 1.000 Uani d
C(5) 0.0924(5) 0.2870(6) 0.0825(5) 0.052(1) 1.000 Uani d
C(6) 0.2838(5) 0.0064(6) -0.0550(5) 0.050(1) 1.000 Uani d
H(1) 0.5583 0.3408 0.1318 0.059 1.000 Uiso c
H(2) 0.4645 0.2756 0.0142 0.059 1.000 Uiso c
H(3) 0.4163 0.4137 0.0762 0.059 1.000 Uiso c
H(4) 0.034(4) 0.030(4) -0.177(3) 0.026(8) 1.000 Uiso d
H(5) -0.168(8) 0.191(6) -0.158(7) 0.101(7) 1.000 Uiso d
H(6) -0.103(5) 0.361(5) 0.022(4) 0.054(9) 1.000 Uiso d
H(7) 0.123(6) 0.341(5) 0.152(5) 0.065(8) 1.000 Uiso d
H(8) 0.331(6) -0.050(6) 0.024(5) 0.071(9) 1.000 Uiso d
H(9) 0.243(5) -0.047(6) -0.113(5) 0.062(9) 1.000 Uiso d
H(10) 0.342(6) 0.053(6) -0.088(5) 0.084(8) 1.000 Uiso d

loop_
_atom_site_aniso_label
_atom_site_aniso_U_11
_atom_site_aniso_U_22
_atom_site_aniso_U_33
_atom_site_aniso_U_12
_atom_site_aniso_U_13
_atom_site_aniso_U_23
Pt(1) 0.02832(9) 0.0398(1) 0.02755(9) -0.00265(6) 0.00185(6) -0.00131(6)
Cl(1) 0.0347(5) 0.0730(8) 0.0374(5) -0.0144(5) -0.0036(4) 0.0051(5)
Cl(2) 0.0331(4) 0.0551(6) 0.0375(4) -0.0066(4) 0.0037(3) 0.0058(4)
N(1) 0.030(2) 0.041(2) 0.032(2) 0.000(1) 0.004(1) 0.001(1)
N(2) 0.044(2) 0.058(2) 0.042(2) -0.012(2) 0.004(2) 0.007(2)
C(1) 0.033(2) 0.043(2) 0.033(2) -0.006(2) 0.005(1) 0.005(2)
C(2) 0.039(2) 0.056(3) 0.038(2) -0.013(2) 0.000(2) 0.005(2)
C(3) 0.037(2) 0.069(3) 0.061(3) -0.002(2) -0.002(2) 0.015(2)
C(4) 0.038(3) 0.067(3) 0.074(3) 0.015(2) 0.007(2) 0.008(3)
C(5) 0.044(2) 0.059(3) 0.052(3) 0.012(2) 0.006(2) -0.008(2)
C(6) 0.042(2) 0.055(3) 0.050(3) 0.003(2) 0.008(2) -0.011(2)

loop_
_atom_type_symbol
_atom_type_oxidation_number
_atom_type_number_in_cell
_atom_type_scat_dispersion_real
_atom_type_scat_dispersion_imag
_atom_type_scat_source
C 0 24 0.002 0.002
;International Tables for Crystallography
(1992, Vol. C, Tables 4.2.6.8 and 6.1.1.1)
;
H 0 40 0.000 0.000
;International Tables for Crystallography
(1992, Vol. C, Table 6.1.1.2)
;
N 0 8 0.004 0.003
;International Tables for Crystallography
(1992, Vol. C, Tables 4.2.6.8 and 6.1.1.1)
;
Cl 0 8 0.132 0.159
;International Tables for Crystallography
(1992, Vol. C, Tables 4.2.6.8 and 6.1.1.1)
;
Pt 0 4 -2.352 8.388
;International Tables for Crystallography
(1992, Vol. C, Tables 4.2.6.8 and 6.1.1.1)
;

loop_
_geom_angle_atom_site_label_1
_geom_angle_atom_site_label_2
_geom_angle_atom_site_label_3
_geom_angle
_geom_angle_publ_flag
Cl(1) Pt(1) Cl(2) 92.63(4) yes
Cl(1) Pt(1) N(1) 177.67(9) yes
Cl(1) Pt(1) N(2) 87.5(1) yes
Cl(2) Pt(1) N(1) 89.33(9) yes
Cl(2) Pt(1) N(2) 176.0(1) yes
N(1) Pt(1) N(2) 90.7(1) yes
Pt(1) N(1) C(1) 123.2(3) yes
Pt(1) N(1) C(5) 117.6(3) yes
C(1) N(1) C(5) 119.2(4) yes
Pt(1) N(2) H(1) 109.5 no
Pt(1) N(2) H(2) 109.5 no
Pt(1) N(2) H(3) 109.5 no
H(1) N(2) H(2) 109.5 no
H(1) N(2) H(3) 109.5 no
H(2) N(2) H(3) 109.5 no
N(1) C(1) C(2) 120.1(4) yes
N(1) C(1) C(6) 118.5(4) yes
C(2) C(1) C(6) 121.4(4) yes
C(1) C(2) C(3) 120.6(4) yes
C(1) C(2) H(4) 111(2) no
C(3) C(2) H(4) 128(2) no
C(2) C(3) C(4) 119.3(4) yes
C(2) C(3) H(5) 118(3) no
C(4) C(3) H(5) 122(3) no
C(3) C(4) C(5) 118.4(5) yes
C(3) C(4) H(6) 123(3) no
C(5) C(4) H(6) 118(3) no
N(1) C(5) C(4) 122.3(5) yes
N(1) C(5) H(7) 110(3) no
C(4) C(5) H(7) 128(3) no
C(1) C(6) H(8) 112(3) no
C(1) C(6) H(9) 102(4) no
C(1) C(6) H(10) 111(4) no
H(8) C(6) H(9) 116(4) no
H(8) C(6) H(10) 113(5) no
H(9) C(6) H(10) 101(5) no

loop_
_geom_bond_atom_site_label_1
_geom_bond_atom_site_label_2
_geom_bond_distance
_geom_bond_publ_flag
Pt(1) Cl(1) 2.302(1) yes
Pt(1) Cl(2) 2.3188(9) yes
Pt(1) N(1) 2.026(3) yes
Pt(1) N(2) 2.033(4) yes
N(1) C(1) 1.344(5) yes
N(1) C(5) 1.356(6) yes
N(2) H(1) 0.95 no
N(2) H(2) 0.95 no
N(2) H(3) 0.95 no
C(1) C(2) 1.391(5) yes
C(1) C(6) 1.495(6) yes
C(2) C(3) 1.369(7) yes
C(2) H(4) 0.98(3) no
C(3) C(4) 1.376(8) yes
C(3) H(5) 1.13(8) no
C(4) C(5) 1.381(7) yes
C(4) H(6) 0.95(5) no
C(5) H(7) 0.91(5) no
C(6) H(8) 1.04(6) no
C(6) H(9) 0.84(5) no
C(6) H(10) 0.86(6) no

loop_
_geom_contact_atom_site_label_1
_geom_contact_atom_site_label_2
_geom_contact_distance
_geom_contact_site_symmetry_2
_geom_contact_publ_flag
Cl(1) N(2) 3.301(4) 4 no
Cl(1) N(2) 3.417(4) 2_645 no
Cl(2) N(2) 3.371(4) 2_645 no
Cl(2) N(2) 3.454(4) 4 no
C(1) C(3) 3.445(6) 3 no
C(1) C(2) 3.536(5) 3 no
C(2) C(2) 3.496(8) 3 no

loop_
_geom_torsion_atom_site_label_1
_geom_torsion_atom_site_label_2
_geom_torsion_atom_site_label_3
_geom_torsion_atom_site_label_4
_geom_torsion
_geom_torsion_publ_flag
Pt(1) N(1) C(1) C(2) 176.3(3) no
Pt(1) N(1) C(1) C(6) -3.2(5) no
Pt(1) N(1) C(5) C(4) -178.0(4) no
Cl(1) Pt(1) N(1) C(1) 45(2) no
Cl(1) Pt(1) N(1) C(5) -136(2) no
Cl(2) Pt(1) N(1) C(1) -102.2(3) no
Cl(2) Pt(1) N(1) C(5) 76.7(3) no
N(1) C(1) C(2) C(3) 2.3(6) no
N(1) C(5) C(4) C(3) 1.1(8) no
N(2) Pt(1) N(1) C(1) 81.9(3) no
N(2) Pt(1) N(1) C(5) -99.3(4) no
C(1) N(1) C(5) C(4) 0.8(7) no
C(1) C(2) C(3) C(4) -0.3(7) no
C(2) C(1) N(1) C(5) -2.6(6) no
C(2) C(3) C(4) C(5) -1.4(8) no
C(3) C(2) C(1) C(6) -178.2(4) no
C(5) N(1) C(1) C(6) 178.0(4) no
